data_7135142
loop_
_publ_author_name
'Chang, Ke-Wei'
'Lai, Ting-Yi'
'Chin, To-Jen'
'Anitha, Mandala'
'Liu, Yi-Hung'
'Ishiwari, Fumitaka'
'Saeki, Akinori'
'Farrell, Jeffrey M.'

_publ_section_title
;
 Facile &#x3c0;-extension of boron-doped polycyclic aromatic hydrocarbons
 by frustrated Lewis pair alkynylation.
;
_journal_name_full 'Chemical communications (Cambridge, England)'
_journal_paper_doi 10.1039/d5cc05480j
_journal_year 2025
_chemical_formula_sum 'C27 H19 B'
_chemical_formula_weight 354.23
_space_group_crystal_system triclinic
_space_group_IT_number 2
_space_group_name_Hall '-P 1'
_space_group_name_H-M_alt 'P -1'
_atom_sites_solution_hydrogens geom
_audit_creation_method SHELXL-2019/3
_audit_update_record
;
2025-08-25 deposited with the CCDC.	2025-10-24 downloaded from the CCDC.
;
_cell_angle_alpha 98.8114(15)
_cell_angle_beta 95.4596(15)
_cell_angle_gamma 94.8484(16)
_cell_formula_units_Z 4
_cell_length_a 11.7047(6)
_cell_length_b 11.9303(6)
_cell_length_c 13.8652(7)
_cell_measurement_reflns_used 9831
_cell_measurement_temperature 100(2)
_cell_measurement_theta_max 69.93
_cell_measurement_theta_min 3.81
_cell_volume 1894.93(17)
_computing_cell_refinement 'SAINT V8.40B (Bruker AXS LLC, 2019)'
_computing_data_collection 'Bruker APEX6'
_computing_data_reduction 'SAINT V8.40B (Bruker AXS LLC, 2019)'
_computing_molecular_graphics 'Bruker SHELXTL'
_computing_publication_material 'Bruker SHELXTL'
_computing_structure_refinement 'SHELXL-2019/2 (Sheldrick, 2019)'
_computing_structure_solution 'SHELXT 2018/2 (Sheldrick, 2018)'
_diffrn_ambient_temperature 100(2)
_diffrn_measured_fraction_theta_full 0.988
_diffrn_measured_fraction_theta_max 0.981
_diffrn_measurement_device_type 'Bruker D8 VENTURE, PhotonIII_C28'
_diffrn_measurement_method '\w and \f scans'
_diffrn_radiation_type CuK\a
_diffrn_radiation_wavelength 1.54178
_diffrn_reflns_av_R_equivalents 0.0481
_diffrn_reflns_av_unetI/netI 0.0397
_diffrn_reflns_Laue_measured_fraction_full 0.988
_diffrn_reflns_Laue_measured_fraction_max 0.981
_diffrn_reflns_limit_h_max 14
_diffrn_reflns_limit_h_min -14
_diffrn_reflns_limit_k_max 14
_diffrn_reflns_limit_k_min -14
_diffrn_reflns_limit_l_max 16
_diffrn_reflns_limit_l_min -16
_diffrn_reflns_number 39949
_diffrn_reflns_point_group_measured_fraction_full 0.988
_diffrn_reflns_point_group_measured_fraction_max 0.981
_diffrn_reflns_theta_full 67.679
_diffrn_reflns_theta_max 70.176
_diffrn_reflns_theta_min 3.245
_diffrn_source 'microfocus sealed tube'
_exptl_absorpt_coefficient_mu 0.524
_exptl_absorpt_correction_T_max 0.9804
_exptl_absorpt_correction_T_min 0.8909
_exptl_absorpt_correction_type multi-scan
_exptl_absorpt_process_details
; 
SADABS 2016/2: Krause, L., Herbst-Irmer, R., Sheldrick, G. M., Stalke, D. (2015). 
"Comparison of silver and molybdenum microfocus X-ray sources for 
single-crystal structure determination" 
J. Appl. Cryst. 48, 3-10. 
doi:10.1107/S1600576714022985 
;
_exptl_crystal_density_diffrn 1.242
_exptl_crystal_description block
_exptl_crystal_F_000 744
_exptl_crystal_size_max 0.150
_exptl_crystal_size_mid 0.100
_exptl_crystal_size_min 0.100
_refine_diff_density_max 0.308
_refine_diff_density_min -0.290
_refine_diff_density_rms 0.073
_refine_ls_extinction_method none
_refine_ls_goodness_of_fit_ref 1.040
_refine_ls_hydrogen_treatment constr
_refine_ls_matrix_type full
_refine_ls_number_parameters 507
_refine_ls_number_reflns 7076
_refine_ls_number_restraints 0
_refine_ls_restrained_S_all 1.040
_refine_ls_R_factor_all 0.0482
_refine_ls_R_factor_gt 0.0465
_refine_ls_shift/su_max 0.001
_refine_ls_shift/su_mean 0.000
_refine_ls_structure_factor_coef Fsqd
_refine_ls_weighting_details 'w=1/[\s^2^(Fo^2^)+(0.0756P)^2^+0.5236P] where P=(Fo^2^+2Fc^2^)/3'
_refine_ls_weighting_scheme calc
_refine_ls_wR_factor_gt 0.1242
_refine_ls_wR_factor_ref 0.1263
_reflns_Friedel_coverage 0.000
_reflns_number_gt 6662
_reflns_number_total 7076
_reflns_threshold_expression 'I > 2\s(I)'
_cod_data_source_file d5cc05480j2.cif
_cod_data_source_block ic22823
_cod_depositor_comments
;
The following automatic conversions were performed:

data item '_exptl_absorpt_correction_type' value 'Multi-Scan' was
changed to 'multi-scan' in accordance with the
/home/data/users/saulius/crontab/automatic-downloads/rss-feeds/RSC/lib/dictionaries/cif_core.dic
dictionary named 'cif_core.dic' version 2.4.2 last updated on
2011-04-26.

Automatic conversion script
Id: cif_fix_values 8170 2020-07-09 18:12:32Z antanas 
;
_cod_database_code 7135142
_shelx_shelxl_version_number 2019/3
_shelx_space_group_comment
; 
The symmetry employed for this shelxl refinement is uniquely defined 
by the following loop, which should always be used as a source of 
symmetry information in preference to the above space-group names. 
They are only intended as comments. 
;
_shelx_estimated_absorpt_t_min 0.926
_shelx_estimated_absorpt_t_max 0.949

loop_
_space_group_symop_operation_xyz
'x, y, z'
'-x, -y, -z'

loop_
_atom_site_label
_atom_site_type_symbol
_atom_site_fract_x
_atom_site_fract_y
_atom_site_fract_z
_atom_site_U_iso_or_equiv
_atom_site_adp_type
_atom_site_occupancy
_atom_site_site_symmetry_order
_atom_site_calc_flag
_atom_site_refinement_flags_posn
_atom_site_refinement_flags_adp
_atom_site_refinement_flags_occupancy
_atom_site_disorder_assembly
_atom_site_disorder_group
B1 B 0.41630(11) 1.00608(11) 0.10846(9) 0.0204(3) Uani 1 1 d . . . . .
C1 C 0.27778(10) 1.21972(10) -0.03107(8) 0.0222(2) Uani 1 1 d . . . . .
H1 H 0.227062 1.162954 -0.073653 0.027 Uiso 1 1 calc R U . . .
C2 C 0.29367(10) 1.32884(10) -0.05442(9) 0.0244(3) Uani 1 1 d . . . . .
H2 H 0.254481 1.345832 -0.112824 0.029 Uiso 1 1 calc R U . . .
C3 C 0.36676(11) 1.41302(10) 0.00754(9) 0.0263(3) Uani 1 1 d . . . . .
H3 H 0.377124 1.487909 -0.007740 0.032 Uiso 1 1 calc R U . . .
C4 C 0.42448(11) 1.38662(10) 0.09197(9) 0.0265(3) Uani 1 1 d . . . . .
H4 H 0.474546 1.443842 0.134670 0.032 Uiso 1 1 calc R U . . .
C5 C 0.40976(10) 1.27762(10) 0.11453(8) 0.0232(3) Uani 1 1 d . . . . .
H5 H 0.450948 1.260577 0.172037 0.028 Uiso 1 1 calc R U . . .
C6 C 0.33502(9) 1.19210(10) 0.05382(8) 0.0205(2) Uani 1 1 d . . . . .
C7 C 0.31626(10) 1.07612(9) 0.07938(8) 0.0198(2) Uani 1 1 d . . . . .
C8 C 0.20689(10) 1.02681(10) 0.07606(8) 0.0204(2) Uani 1 1 d . . . . .
H8 H 0.145671 1.069690 0.058336 0.024 Uiso 1 1 calc R U . . .
C9 C 0.17627(10) 0.91328(10) 0.09758(8) 0.0203(2) Uani 1 1 d . . . . .
C10 C 0.06170(10) 0.87133(10) 0.09363(9) 0.0236(3) Uani 1 1 d . . . . .
H10 H 0.003174 0.918059 0.077660 0.028 Uiso 1 1 calc R U . . .
C11 C 0.02990(10) 0.76134(11) 0.11267(9) 0.0263(3) Uani 1 1 d . . . . .
H11 H -0.049364 0.734742 0.109856 0.032 Uiso 1 1 calc R U . . .
C12 C 0.11297(11) 0.69224(10) 0.13532(9) 0.0255(3) Uani 1 1 d . . . . .
H12 H 0.090809 0.617884 0.147977 0.031 Uiso 1 1 calc R U . . .
C13 C 0.23157(10) 0.73071(10) 0.14000(8) 0.0216(2) Uani 1 1 d . . . . .
C14 C 0.31937(11) 0.66069(10) 0.16087(8) 0.0239(3) Uani 1 1 d . . . . .
H14 H 0.298963 0.585693 0.172883 0.029 Uiso 1 1 calc R U . . .
C15 C 0.43333(10) 0.69946(10) 0.16400(8) 0.0240(3) Uani 1 1 d . . . . .
H15 H 0.491212 0.650908 0.177097 0.029 Uiso 1 1 calc R U . . .
C16 C 0.46501(10) 0.81063(10) 0.14794(8) 0.0221(2) Uani 1 1 d . . . . .
H16 H 0.544517 0.836746 0.151739 0.027 Uiso 1 1 calc R U . . .
C17 C 0.38289(10) 0.88349(10) 0.12659(8) 0.0196(2) Uani 1 1 d . . . . .
C18 C 0.26401(10) 0.84248(9) 0.12153(8) 0.0190(2) Uani 1 1 d . . . . .
C19 C 0.54219(10) 1.05645(10) 0.12202(8) 0.0217(2) Uani 1 1 d . . . . .
C20 C 0.64128(10) 1.09961(10) 0.13246(8) 0.0218(2) Uani 1 1 d . . . . .
C21 C 0.75507(10) 1.15714(10) 0.14254(8) 0.0213(2) Uani 1 1 d . . . . .
C22 C 0.85194(10) 1.10604(10) 0.17453(8) 0.0223(2) Uani 1 1 d . . . . .
H22 H 0.842636 1.030872 0.189347 0.027 Uiso 1 1 calc R U . . .
C23 C 0.96146(10) 1.16393(11) 0.18485(8) 0.0241(3) Uani 1 1 d . . . . .
H23 H 1.026056 1.128352 0.207743 0.029 Uiso 1 1 calc R U . . .
C24 C 0.97800(10) 1.27364(11) 0.16209(9) 0.0257(3) Uani 1 1 d . . . . .
C25 C 0.88122(11) 1.32352(10) 0.12896(9) 0.0272(3) Uani 1 1 d . . . . .
H25 H 0.890969 1.397889 0.112481 0.033 Uiso 1 1 calc R U . . .
C26 C 0.77165(11) 1.26745(10) 0.11955(9) 0.0252(3) Uani 1 1 d . . . . .
H26 H 0.707193 1.303716 0.097413 0.030 Uiso 1 1 calc R U . . .
C27 C 1.09709(11) 1.33638(12) 0.17236(11) 0.0351(3) Uani 1 1 d . . . . .
H27A H 1.153741 1.289059 0.197577 0.053 Uiso 1 1 calc R U . . .
H27B H 1.099595 1.408067 0.218095 0.053 Uiso 1 1 calc R U . . .
H27C H 1.115272 1.352779 0.108078 0.053 Uiso 1 1 calc R U . . .
B2 B 0.49124(11) 0.57838(11) 0.38985(9) 0.0203(3) Uani 1 1 d . . . . .
C28 C 0.28456(11) 0.73129(10) 0.54756(9) 0.0246(3) Uani 1 1 d . . . . .
H28 H 0.344408 0.780535 0.587778 0.030 Uiso 1 1 calc R U . . .
C29 C 0.17457(11) 0.72180(11) 0.57768(10) 0.0307(3) Uani 1 1 d . . . . .
H29 H 0.160068 0.763875 0.638436 0.037 Uiso 1 1 calc R U . . .
C30 C 0.08626(11) 0.65126(11) 0.51942(11) 0.0336(3) Uani 1 1 d . . . . .
H30 H 0.010756 0.646080 0.539235 0.040 Uiso 1 1 calc R U . . .
C31 C 0.10878(11) 0.58822(11) 0.43190(11) 0.0317(3) Uani 1 1 d . . . . .
H31 H 0.048493 0.539308 0.391928 0.038 Uiso 1 1 calc R U . . .
C32 C 0.21863(10) 0.59602(10) 0.40231(9) 0.0258(3) Uani 1 1 d . . . . .
H32 H 0.233309 0.551085 0.342904 0.031 Uiso 1 1 calc R U . . .
C33 C 0.30811(10) 0.66937(9) 0.45899(8) 0.0211(2) Uani 1 1 d . . . . .
C34 C 0.42414(10) 0.68126(10) 0.42460(8) 0.0197(2) Uani 1 1 d . . . . .
C35 C 0.47535(10) 0.78754(10) 0.42345(8) 0.0205(2) Uani 1 1 d . . . . .
H35 H 0.434605 0.850404 0.445674 0.025 Uiso 1 1 calc R U . . .
C36 C 0.58764(10) 0.81220(10) 0.39082(8) 0.0203(2) Uani 1 1 d . . . . .
C37 C 0.62954(10) 0.92375(10) 0.38844(8) 0.0236(3) Uani 1 1 d . . . . .
H37 H 0.583892 0.983640 0.408021 0.028 Uiso 1 1 calc R U . . .
C38 C 0.73815(11) 0.95015(10) 0.35765(9) 0.0265(3) Uani 1 1 d . . . . .
H38 H 0.764507 1.027109 0.355273 0.032 Uiso 1 1 calc R U . . .
C39 C 0.80604(10) 0.86509(11) 0.33107(9) 0.0254(3) Uani 1 1 d . . . . .
H39 H 0.879653 0.883565 0.310842 0.030 Uiso 1 1 calc R U . . .
C40 C 0.76752(10) 0.74952(10) 0.33345(8) 0.0223(2) Uani 1 1 d . . . . .
C41 C 0.83773(10) 0.66028(11) 0.31008(9) 0.0260(3) Uani 1 1 d . . . . .
H41 H 0.913245 0.677663 0.293185 0.031 Uiso 1 1 calc R U . . .
C42 C 0.79806(11) 0.54908(11) 0.31155(9) 0.0269(3) Uani 1 1 d . . . . .
H42 H 0.846386 0.490159 0.296472 0.032 Uiso 1 1 calc R U . . .
C43 C 0.68596(11) 0.52225(10) 0.33534(9) 0.0244(3) Uani 1 1 d . . . . .
H43 H 0.658697 0.444632 0.333832 0.029 Uiso 1 1 calc R U . . .
C44 C 0.61410(10) 0.60609(10) 0.36096(8) 0.0205(2) Uani 1 1 d . . . . .
C45 C 0.65618(10) 0.72201(10) 0.36144(8) 0.0197(2) Uani 1 1 d . . . . .
C46 C 0.43829(10) 0.45573(10) 0.38187(8) 0.0220(2) Uani 1 1 d . . . . .
C47 C 0.39206(10) 0.35989(10) 0.37700(8) 0.0215(2) Uani 1 1 d . . . . .
C48 C 0.33077(10) 0.25066(10) 0.37538(8) 0.0208(2) Uani 1 1 d . . . . .
C49 C 0.22176(10) 0.24405(10) 0.40954(9) 0.0247(3) Uani 1 1 d . . . . .
H49 H 0.188822 0.312042 0.432081 0.030 Uiso 1 1 calc R U . . .
C50 C 0.16183(10) 0.13923(11) 0.41067(9) 0.0268(3) Uani 1 1 d . . . . .
H50 H 0.087859 0.136299 0.433591 0.032 Uiso 1 1 calc R U . . .
C51 C 0.20810(11) 0.03792(10) 0.37876(8) 0.0251(3) Uani 1 1 d . . . . .
C52 C 0.31640(11) 0.04465(10) 0.34464(8) 0.0241(3) Uani 1 1 d . . . . .
H52 H 0.349140 -0.023562 0.322401 0.029 Uiso 1 1 calc R U . . .
C53 C 0.37708(10) 0.14891(10) 0.34257(8) 0.0217(2) Uani 1 1 d . . . . .
H53 H 0.450567 0.151463 0.318749 0.026 Uiso 1 1 calc R U . . .
C54 C 0.14391(12) -0.07658(11) 0.38102(10) 0.0345(3) Uani 1 1 d . . . . .
H54A H 0.080562 -0.066454 0.421937 0.052 Uiso 1 1 calc R U . . .
H54B H 0.196819 -0.125932 0.408460 0.052 Uiso 1 1 calc R U . . .
H54C H 0.112641 -0.111738 0.314125 0.052 Uiso 1 1 calc R U . . .

loop_
_atom_site_aniso_label
_atom_site_aniso_U_11
_atom_site_aniso_U_22
_atom_site_aniso_U_33
_atom_site_aniso_U_23
_atom_site_aniso_U_13
_atom_site_aniso_U_12
B1 0.0210(6) 0.0223(6) 0.0169(6) 0.0000(5) 0.0037(5) 0.0012(5)
C1 0.0195(5) 0.0225(6) 0.0240(6) 0.0018(5) 0.0033(4) 0.0019(4)
C2 0.0239(6) 0.0257(6) 0.0251(6) 0.0070(5) 0.0040(5) 0.0048(5)
C3 0.0290(6) 0.0208(6) 0.0311(6) 0.0067(5) 0.0087(5) 0.0032(5)
C4 0.0285(6) 0.0212(6) 0.0281(6) 0.0006(5) 0.0036(5) -0.0017(5)
C5 0.0248(6) 0.0229(6) 0.0220(6) 0.0025(5) 0.0039(4) 0.0030(5)
C6 0.0186(5) 0.0213(6) 0.0222(6) 0.0020(4) 0.0071(4) 0.0034(4)
C7 0.0221(6) 0.0197(5) 0.0171(5) 0.0003(4) 0.0042(4) 0.0015(4)
C8 0.0206(6) 0.0220(6) 0.0189(5) 0.0028(4) 0.0031(4) 0.0047(4)
C9 0.0211(6) 0.0221(6) 0.0172(5) 0.0014(4) 0.0031(4) 0.0015(4)
C10 0.0207(6) 0.0260(6) 0.0242(6) 0.0041(5) 0.0027(4) 0.0024(5)
C11 0.0208(6) 0.0291(6) 0.0289(6) 0.0064(5) 0.0036(5) -0.0030(5)
C12 0.0277(6) 0.0227(6) 0.0260(6) 0.0057(5) 0.0038(5) -0.0020(5)
C13 0.0254(6) 0.0216(6) 0.0175(5) 0.0023(4) 0.0036(4) 0.0009(5)
C14 0.0306(6) 0.0205(6) 0.0211(6) 0.0043(4) 0.0043(5) 0.0024(5)
C15 0.0277(6) 0.0232(6) 0.0220(6) 0.0036(5) 0.0021(5) 0.0074(5)
C16 0.0214(6) 0.0249(6) 0.0197(5) 0.0016(4) 0.0033(4) 0.0025(5)
C17 0.0209(6) 0.0212(6) 0.0160(5) 0.0002(4) 0.0031(4) 0.0019(4)
C18 0.0214(6) 0.0198(5) 0.0154(5) 0.0007(4) 0.0031(4) 0.0017(4)
C19 0.0231(6) 0.0209(6) 0.0219(6) 0.0037(4) 0.0039(4) 0.0042(5)
C20 0.0217(6) 0.0225(6) 0.0208(5) 0.0016(4) 0.0039(4) 0.0024(5)
C21 0.0214(6) 0.0229(6) 0.0183(5) -0.0005(4) 0.0039(4) 0.0007(4)
C22 0.0234(6) 0.0232(6) 0.0199(5) 0.0015(4) 0.0048(4) 0.0013(5)
C23 0.0208(6) 0.0307(6) 0.0196(5) -0.0006(5) 0.0029(4) 0.0028(5)
C24 0.0241(6) 0.0290(6) 0.0213(6) -0.0036(5) 0.0063(5) -0.0035(5)
C25 0.0312(7) 0.0211(6) 0.0285(6) 0.0017(5) 0.0074(5) -0.0017(5)
C26 0.0256(6) 0.0240(6) 0.0260(6) 0.0022(5) 0.0046(5) 0.0033(5)
C27 0.0271(7) 0.0374(7) 0.0370(7) -0.0019(6) 0.0067(5) -0.0082(6)
B2 0.0232(6) 0.0206(6) 0.0168(6) 0.0032(5) 0.0008(5) 0.0013(5)
C28 0.0271(6) 0.0204(6) 0.0276(6) 0.0053(5) 0.0068(5) 0.0033(5)
C29 0.0347(7) 0.0250(6) 0.0369(7) 0.0085(5) 0.0165(6) 0.0084(5)
C30 0.0242(6) 0.0287(7) 0.0533(8) 0.0151(6) 0.0160(6) 0.0063(5)
C31 0.0219(6) 0.0287(6) 0.0448(8) 0.0104(6) 0.0014(5) -0.0010(5)
C32 0.0243(6) 0.0246(6) 0.0287(6) 0.0051(5) 0.0027(5) 0.0017(5)
C33 0.0220(6) 0.0181(5) 0.0247(6) 0.0067(4) 0.0036(4) 0.0035(4)
C34 0.0202(6) 0.0206(5) 0.0179(5) 0.0031(4) 0.0014(4) 0.0008(4)
C35 0.0224(6) 0.0199(5) 0.0194(5) 0.0015(4) 0.0032(4) 0.0042(4)
C36 0.0229(6) 0.0207(6) 0.0168(5) 0.0029(4) 0.0014(4) 0.0000(4)
C37 0.0278(6) 0.0199(6) 0.0229(6) 0.0026(5) 0.0042(5) 0.0010(5)
C38 0.0311(7) 0.0223(6) 0.0258(6) 0.0050(5) 0.0055(5) -0.0040(5)
C39 0.0230(6) 0.0303(6) 0.0232(6) 0.0071(5) 0.0047(5) -0.0031(5)
C40 0.0228(6) 0.0269(6) 0.0173(5) 0.0050(4) 0.0021(4) 0.0010(5)
C41 0.0219(6) 0.0353(7) 0.0227(6) 0.0076(5) 0.0057(4) 0.0045(5)
C42 0.0266(6) 0.0303(6) 0.0259(6) 0.0055(5) 0.0056(5) 0.0103(5)
C43 0.0274(6) 0.0233(6) 0.0234(6) 0.0054(5) 0.0035(5) 0.0044(5)
C44 0.0228(6) 0.0214(6) 0.0175(5) 0.0041(4) 0.0015(4) 0.0020(4)
C45 0.0207(6) 0.0225(6) 0.0155(5) 0.0033(4) 0.0006(4) 0.0007(4)
C46 0.0233(6) 0.0219(6) 0.0211(6) 0.0023(4) 0.0046(4) 0.0037(5)
C47 0.0239(6) 0.0216(6) 0.0185(5) 0.0018(4) 0.0021(4) 0.0027(5)
C48 0.0237(6) 0.0201(6) 0.0175(5) 0.0027(4) 0.0002(4) -0.0001(4)
C49 0.0248(6) 0.0250(6) 0.0245(6) 0.0036(5) 0.0024(5) 0.0041(5)
C50 0.0219(6) 0.0320(7) 0.0267(6) 0.0083(5) 0.0017(5) -0.0014(5)
C51 0.0283(6) 0.0250(6) 0.0201(5) 0.0060(5) -0.0043(5) -0.0048(5)
C52 0.0315(6) 0.0203(6) 0.0191(5) 0.0014(4) 0.0005(5) 0.0012(5)
C53 0.0245(6) 0.0223(6) 0.0178(5) 0.0025(4) 0.0028(4) 0.0006(4)
C54 0.0359(7) 0.0295(7) 0.0362(7) 0.0095(6) -0.0016(6) -0.0092(6)

loop_
_atom_type_symbol
_atom_type_description
_atom_type_scat_dispersion_real
_atom_type_scat_dispersion_imag
_atom_type_scat_source
C C 0.0181 0.0091 'International Tables Vol C Tables 4.2.6.8 and 6.1.1.4'
H H 0.0000 0.0000 'International Tables Vol C Tables 4.2.6.8 and 6.1.1.4'
B B 0.0090 0.0039 'International Tables Vol C Tables 4.2.6.8 and 6.1.1.4'

loop_
_geom_angle_atom_site_label_1
_geom_angle_atom_site_label_2
_geom_angle_atom_site_label_3
_geom_angle
_geom_angle_site_symmetry_1
_geom_angle_site_symmetry_3
_geom_angle_publ_flag
C19 B1 C17 120.99(10) . . ?
C19 B1 C7 121.91(10) . . ?
C17 B1 C7 117.07(10) . . ?
C2 C1 C6 121.19(11) . . ?
C3 C2 C1 120.08(11) . . ?
C4 C3 C2 119.33(11) . . ?
C5 C4 C3 120.57(11) . . ?
C4 C5 C6 120.95(11) . . ?
C1 C6 C5 117.88(11) . . ?
C1 C6 C7 121.02(10) . . ?
C5 C6 C7 121.09(10) . . ?
C8 C7 C6 119.21(10) . . ?
C8 C7 B1 117.53(10) . . ?
C6 C7 B1 123.25(10) . . ?
C7 C8 C9 124.94(10) . . ?
C10 C9 C18 118.97(11) . . ?
C10 C9 C8 120.49(10) . . ?
C18 C9 C8 120.54(10) . . ?
C9 C10 C11 121.57(11) . . ?
C12 C11 C10 120.17(11) . . ?
C11 C12 C13 120.61(11) . . ?
C14 C13 C12 122.05(11) . . ?
C14 C13 C18 118.62(11) . . ?
C12 C13 C18 119.32(10) . . ?
C15 C14 C13 120.93(11) . . ?
C14 C15 C16 120.26(11) . . ?
C17 C16 C15 121.62(11) . . ?
C16 C17 C18 118.18(10) . . ?
C16 C17 B1 122.28(10) . . ?
C18 C17 B1 119.54(10) . . ?
C13 C18 C17 120.36(10) . . ?
C13 C18 C9 119.35(10) . . ?
C17 C18 C9 120.28(10) . . ?
C20 C19 B1 178.08(12) . . ?
C19 C20 C21 176.10(12) . . ?
C22 C21 C26 118.37(11) . . ?
C22 C21 C20 121.71(11) . . ?
C26 C21 C20 119.93(11) . . ?
C23 C22 C21 120.74(11) . . ?
C22 C23 C24 120.91(11) . . ?
C23 C24 C25 118.06(11) . . ?
C23 C24 C27 121.03(12) . . ?
C25 C24 C27 120.91(12) . . ?
C26 C25 C24 121.62(11) . . ?
C25 C26 C21 120.29(11) . . ?
C46 B2 C44 121.30(10) . . ?
C46 B2 C34 121.80(10) . . ?
C44 B2 C34 116.88(10) . . ?
C29 C28 C33 120.87(12) . . ?
C30 C29 C28 120.22(12) . . ?
C29 C30 C31 119.51(12) . . ?
C32 C31 C30 120.49(12) . . ?
C31 C32 C33 120.71(12) . . ?
C28 C33 C32 118.17(11) . . ?
C28 C33 C34 121.42(10) . . ?
C32 C33 C34 120.41(10) . . ?
C35 C34 C33 118.77(10) . . ?
C35 C34 B2 117.70(10) . . ?
C33 C34 B2 123.53(10) . . ?
C34 C35 C36 124.90(10) . . ?
C37 C36 C45 119.40(11) . . ?
C37 C36 C35 120.15(10) . . ?
C45 C36 C35 120.45(10) . . ?
C36 C37 C38 121.37(11) . . ?
C39 C38 C37 120.07(11) . . ?
C38 C39 C40 120.67(11) . . ?
C41 C40 C39 121.88(11) . . ?
C41 C40 C45 118.65(11) . . ?
C39 C40 C45 119.47(11) . . ?
C42 C41 C40 120.84(11) . . ?
C41 C42 C43 120.06(11) . . ?
C44 C43 C42 121.75(11) . . ?
C43 C44 C45 118.21(11) . . ?
C43 C44 B2 122.49(10) . . ?
C45 C44 B2 119.29(10) . . ?
C40 C45 C44 120.40(10) . . ?
C40 C45 C36 118.97(10) . . ?
C44 C45 C36 120.63(10) . . ?
C47 C46 B2 177.25(12) . . ?
C46 C47 C48 175.56(12) . . ?
C53 C48 C49 118.43(10) . . ?
C53 C48 C47 122.11(10) . . ?
C49 C48 C47 119.45(10) . . ?
C50 C49 C48 120.52(11) . . ?
C49 C50 C51 121.15(11) . . ?
C50 C51 C52 118.25(11) . . ?
C50 C51 C54 121.42(12) . . ?
C52 C51 C54 120.32(11) . . ?
C53 C52 C51 121.23(11) . . ?
C52 C53 C48 120.41(11) . . ?

loop_
_geom_bond_atom_site_label_1
_geom_bond_atom_site_label_2
_geom_bond_distance
_geom_bond_site_symmetry_2
_geom_bond_publ_flag
B1 C19 1.5267(17) . ?
B1 C17 1.5459(17) . ?
B1 C7 1.5526(17) . ?
C1 C2 1.3906(17) . ?
C1 C6 1.3960(16) . ?
C2 C3 1.3889(17) . ?
C3 C4 1.3873(18) . ?
C4 C5 1.3840(17) . ?
C5 C6 1.4003(16) . ?
C6 C7 1.4839(16) . ?
C7 C8 1.3566(16) . ?
C8 C9 1.4539(16) . ?
C9 C10 1.3842(16) . ?
C9 C18 1.4305(16) . ?
C10 C11 1.4044(17) . ?
C11 C12 1.3713(18) . ?
C12 C13 1.4170(17) . ?
C13 C14 1.4143(17) . ?
C13 C18 1.4231(16) . ?
C14 C15 1.3688(17) . ?
C15 C16 1.4033(17) . ?
C16 C17 1.3903(16) . ?
C17 C18 1.4269(16) . ?
C19 C20 1.2147(17) . ?
C20 C21 1.4301(16) . ?
C21 C22 1.3993(17) . ?
C21 C26 1.4029(17) . ?
C22 C23 1.3877(16) . ?
C23 C24 1.3948(18) . ?
C24 C25 1.3953(18) . ?
C24 C27 1.5089(17) . ?
C25 C26 1.3804(17) . ?
B2 C46 1.5237(17) . ?
B2 C44 1.5516(17) . ?
B2 C34 1.5522(17) . ?
C28 C29 1.3916(17) . ?
C28 C33 1.3967(17) . ?
C29 C30 1.384(2) . ?
C30 C31 1.386(2) . ?
C31 C32 1.3864(17) . ?
C32 C33 1.3994(17) . ?
C33 C34 1.4844(15) . ?
C34 C35 1.3589(16) . ?
C35 C36 1.4517(16) . ?
C36 C37 1.3852(16) . ?
C36 C45 1.4286(16) . ?
C37 C38 1.4051(17) . ?
C38 C39 1.3691(18) . ?
C39 C40 1.4203(17) . ?
C40 C41 1.4166(17) . ?
C40 C45 1.4211(16) . ?
C41 C42 1.3718(18) . ?
C42 C43 1.4060(17) . ?
C43 C44 1.3872(16) . ?
C44 C45 1.4271(16) . ?
C46 C47 1.2122(17) . ?
C47 C48 1.4295(16) . ?
C48 C53 1.4011(16) . ?
C48 C49 1.4028(16) . ?
C49 C50 1.3841(17) . ?
C50 C51 1.3937(18) . ?
C51 C52 1.3949(17) . ?
C51 C54 1.5085(16) . ?
C52 C53 1.3850(16) . ?
